data_4034957
loop_
_publ_author_name
'Wang, Quande'
'Tsui, Gavin Chit'

_publ_section_title
;
 Copper-Mediated Domino Cyclization/Trifluoromethylation of Propargylic
 N-Hydroxylamines: Synthesis of 4-Trifluoromethyl-4-isoxazolines.
;
_journal_issue 5
_journal_name_full 'The Journal of organic chemistry'
_journal_page_first 2971
_journal_page_last 2979
_journal_paper_doi 10.1021/acs.joc.7b03191
_journal_volume 83
_journal_year 2018
_chemical_formula_sum 'C25 H22 F3 N O4 S'
_chemical_formula_weight 489.49
_space_group_crystal_system monoclinic
_space_group_IT_number 14
_space_group_name_Hall '-P 2yn'
_space_group_name_H-M_alt 'P 1 21/n 1'
_atom_sites_solution_hydrogens geom
_audit_creation_method SHELXL-2014/6
_cell_angle_alpha 90
_cell_angle_beta 110.798(3)
_cell_angle_gamma 90
_cell_formula_units_Z 4
_cell_length_a 14.1119(17)
_cell_length_b 9.9385(11)
_cell_length_c 17.9114(19)
_cell_measurement_reflns_used 779
_cell_measurement_temperature 298(2)
_cell_measurement_theta_max 15
_cell_measurement_theta_min 15
_cell_volume 2348.4(5)
_computing_cell_refinement 'BRUKER D8VENTURE DIFFRACTOMETER'
_computing_data_collection 'BRUKER D8VENTURE DIFFRACTOMETER'
_computing_data_reduction 'BRUKER D8VENTURE DIFFRACTOMETER'
_computing_molecular_graphics 'BRUKER SHELXTL'
_computing_publication_material 'BRUKER SHELXTL'
_computing_structure_refinement 'SHELXL-2014/6 (Sheldrick, 2014)'
_diffrn_ambient_temperature 298(2)
_diffrn_measured_fraction_theta_full 0.992
_diffrn_measured_fraction_theta_max 0.992
_diffrn_measurement_device_type 'BRUKER D8VENTURE DIFFRACTOMETER'
_diffrn_measurement_method 'PHI & OMEGA SCAN'
_diffrn_radiation_type MoK\a
_diffrn_radiation_wavelength 0.71073
_diffrn_reflns_av_R_equivalents 0.0316
_diffrn_reflns_av_unetI/netI 0.0148
_diffrn_reflns_Laue_measured_fraction_full 0.992
_diffrn_reflns_Laue_measured_fraction_max 0.992
_diffrn_reflns_limit_h_max 16
_diffrn_reflns_limit_h_min -16
_diffrn_reflns_limit_k_max 11
_diffrn_reflns_limit_k_min -11
_diffrn_reflns_limit_l_max 21
_diffrn_reflns_limit_l_min -21
_diffrn_reflns_number 50104
_diffrn_reflns_point_group_measured_fraction_full 0.992
_diffrn_reflns_point_group_measured_fraction_max 0.992
_diffrn_reflns_theta_full 25.242
_diffrn_reflns_theta_max 25.250
_diffrn_reflns_theta_min 2.566
_exptl_absorpt_coefficient_mu 0.194
_exptl_absorpt_correction_T_max 0.7456
_exptl_absorpt_correction_T_min 0.5983
_exptl_absorpt_correction_type multi-scan
_exptl_crystal_colour colourless
_exptl_crystal_density_diffrn 1.384
_exptl_crystal_description block
_exptl_crystal_F_000 1016
_exptl_crystal_size_max 0.500
_exptl_crystal_size_mid 0.400
_exptl_crystal_size_min 0.300
_refine_diff_density_max 0.229
_refine_diff_density_min -0.310
_refine_diff_density_rms 0.054
_refine_ls_extinction_method none
_refine_ls_goodness_of_fit_ref 1.079
_refine_ls_hydrogen_treatment constr
_refine_ls_matrix_type full
_refine_ls_number_parameters 307
_refine_ls_number_reflns 4210
_refine_ls_number_restraints 0
_refine_ls_restrained_S_all 1.079
_refine_ls_R_factor_all 0.0551
_refine_ls_R_factor_gt 0.0478
_refine_ls_shift/su_max 0.002
_refine_ls_shift/su_mean 0.000
_refine_ls_structure_factor_coef Fsqd
_refine_ls_weighting_details 'w=1/[\s^2^(Fo^2^)+(0.0782P)^2^+0.6616P] where P=(Fo^2^+2Fc^2^)/3'
_refine_ls_weighting_scheme calc
_refine_ls_wR_factor_gt 0.1359
_refine_ls_wR_factor_ref 0.1432
_reflns_Friedel_coverage 0.000
_reflns_number_gt 3603
_reflns_number_total 4210
_reflns_threshold_expression 'I > 2\s(I)'
_cod_data_source_file jo7b03191_si_001.cif
_cod_data_source_block WQD694
_cod_original_sg_symbol_H-M 'P 21/n'
_cod_database_code 4034957
_shelx_space_group_comment
;
The symmetry employed for this shelxl refinement is uniquely defined
by the following loop, which should always be used as a source of
symmetry information in preference to the above space-group names.
They are only intended as comments.
;
_shelx_estimated_absorpt_t_min 0.909
_shelx_estimated_absorpt_t_max 0.944
_shelxl_version_number 2014/6

loop_
_space_group_symop_operation_xyz
'x, y, z'
'-x+1/2, y+1/2, -z+1/2'
'-x, -y, -z'
'x-1/2, -y-1/2, z-1/2'

loop_
_atom_site_label
_atom_site_type_symbol
_atom_site_fract_x
_atom_site_fract_y
_atom_site_fract_z
_atom_site_U_iso_or_equiv
_atom_site_adp_type
_atom_site_occupancy
_atom_site_site_symmetry_order
_atom_site_calc_flag
_atom_site_refinement_flags_posn
_atom_site_refinement_flags_adp
N1 N 0.30606(12) 1.14902(17) 0.09365(10) 0.0548(4) Uani 1 1 d . .
S1 S 0.38907(4) 1.11773(6) 0.18723(3) 0.0622(2) Uani 1 1 d . .
F1 F 0.24982(18) 0.88571(17) -0.12877(9) 0.1096(6) Uani 1 1 d . .
F2 F 0.29716(14) 0.75497(14) -0.02956(10) 0.0943(5) Uani 1 1 d . .
F3 F 0.40069(16) 0.8962(2) -0.04603(15) 0.1295(8) Uani 1 1 d . .
O1 O 0.47806(12) 1.18781(17) 0.18823(11) 0.0786(5) Uani 1 1 d . .
O2 O 0.33745(14) 1.1559(2) 0.23892(10) 0.0877(6) Uani 1 1 d . .
O3 O 0.21321(10) 1.07660(15) 0.08354(8) 0.0559(4) Uani 1 1 d . .
O4 O -0.10927(14) 0.6129(2) 0.00578(12) 0.0885(5) Uani 1 1 d . .
C1 C 0.4671(3) 0.5203(3) 0.2133(2) 0.1142(11) Uani 1 1 d . .
H1B H 0.5251 0.5000 0.1992 0.171 Uiso 1 1 calc R U
H1C H 0.4796 0.4916 0.2672 0.171 Uiso 1 1 calc R U
H1D H 0.4089 0.4740 0.1777 0.171 Uiso 1 1 calc R U
C2 C 0.44796(19) 0.6700(2) 0.20687(15) 0.0721(6) Uani 1 1 d . .
C3 C 0.36865(19) 0.7243(3) 0.22416(15) 0.0773(7) Uani 1 1 d . .
H3A H 0.3261 0.6676 0.2392 0.093 Uiso 1 1 calc R U
C4 C 0.35076(17) 0.8602(3) 0.21979(13) 0.0679(6) Uani 1 1 d . .
H4A H 0.2971 0.8952 0.2323 0.082 Uiso 1 1 calc R U
C5 C 0.41302(15) 0.9449(2) 0.19664(11) 0.0555(5) Uani 1 1 d . .
C6 C 0.49292(17) 0.8926(2) 0.17807(14) 0.0655(6) Uani 1 1 d . .
H6A H 0.5346 0.9491 0.1620 0.079 Uiso 1 1 calc R U
C7 C 0.50959(19) 0.7568(3) 0.18374(16) 0.0751(7) Uani 1 1 d . .
H7A H 0.5636 0.7216 0.1718 0.090 Uiso 1 1 calc R U
C8 C 0.33879(15) 1.1076(2) 0.02638(11) 0.0529(5) Uani 1 1 d . .
H8A H 0.4113 1.0860 0.0471 0.063 Uiso 1 1 calc R U
C9 C 0.31934(14) 1.2219(2) -0.03348(11) 0.0513(4) Uani 1 1 d . .
C10 C 0.38014(16) 1.3345(2) -0.01335(13) 0.0627(5) Uani 1 1 d . .
H10A H 0.4342 1.3368 0.0351 0.075 Uiso 1 1 calc R U
C11 C 0.36218(18) 1.4434(2) -0.06373(14) 0.0669(6) Uani 1 1 d . .
H11A H 0.4031 1.5193 -0.0480 0.080 Uiso 1 1 calc R U
C12 C 0.28466(17) 1.4426(2) -0.13720(12) 0.0599(5) Uani 1 1 d . .
C13 C 0.22469(17) 1.3293(2) -0.15752(13) 0.0662(6) Uani 1 1 d . .
H13A H 0.1721 1.3261 -0.2068 0.079 Uiso 1 1 calc R U
C14 C 0.24073(16) 1.2206(2) -0.10660(13) 0.0615(5) Uani 1 1 d . .
H14A H 0.1984 1.1459 -0.1215 0.074 Uiso 1 1 calc R U
C15 C 0.2663(2) 1.5616(3) -0.19256(16) 0.0854(8) Uani 1 1 d . .
H15A H 0.3154 1.6304 -0.1683 0.128 Uiso 1 1 calc R U
H15B H 0.2725 1.5342 -0.2420 0.128 Uiso 1 1 calc R U
H15C H 0.1994 1.5963 -0.2027 0.128 Uiso 1 1 calc R U
C16 C 0.27857(16) 0.9810(2) -0.00132(12) 0.0548(5) Uani 1 1 d . .
C17 C 0.3062(2) 0.8801(2) -0.05035(15) 0.0698(6) Uani 1 1 d . .
C18 C 0.20650(15) 0.9727(2) 0.03052(11) 0.0523(5) Uani 1 1 d . .
C19 C 0.12219(15) 0.8811(2) 0.02161(12) 0.0560(5) Uani 1 1 d . .
C20 C 0.08864(17) 0.8579(3) 0.08435(13) 0.0654(6) Uani 1 1 d . .
H20A H 0.1191 0.9034 0.1323 0.078 Uiso 1 1 calc R U
C21 C 0.01111(18) 0.7688(3) 0.07713(14) 0.0714(6) Uani 1 1 d . .
H21A H -0.0100 0.7541 0.1201 0.086 Uiso 1 1 calc R U
C22 C -0.03513(16) 0.7015(2) 0.00633(14) 0.0652(6) Uani 1 1 d . .
C23 C -0.00514(18) 0.7250(3) -0.05727(14) 0.0720(6) Uani 1 1 d . .
H23A H -0.0373 0.6810 -0.1055 0.086 Uiso 1 1 calc R U
C24 C 0.07316(18) 0.8145(3) -0.04982(13) 0.0683(6) Uani 1 1 d . .
H24A H 0.0931 0.8300 -0.0933 0.082 Uiso 1 1 calc R U
C25 C -0.1658(2) 0.5476(3) -0.0665(2) 0.0955(9) Uani 1 1 d . .
H25A H -0.2147 0.4888 -0.0577 0.143 Uiso 1 1 calc R U
H25B H -0.2000 0.6137 -0.1060 0.143 Uiso 1 1 calc R U
H25C H -0.1208 0.4961 -0.0850 0.143 Uiso 1 1 calc R U

loop_
_atom_site_aniso_label
_atom_site_aniso_U_11
_atom_site_aniso_U_22
_atom_site_aniso_U_33
_atom_site_aniso_U_23
_atom_site_aniso_U_13
_atom_site_aniso_U_12
N1 0.0524(9) 0.0570(9) 0.0512(9) -0.0059(7) 0.0137(7) 0.0114(7)
S1 0.0594(3) 0.0679(4) 0.0495(3) -0.0114(2) 0.0071(2) 0.0133(2)
F1 0.1866(19) 0.0858(11) 0.0657(9) -0.0102(7) 0.0561(11) 0.0206(11)
F2 0.1443(15) 0.0532(8) 0.1026(11) -0.0027(7) 0.0652(11) 0.0175(8)
F3 0.1213(15) 0.1168(15) 0.195(2) -0.0614(14) 0.1116(16) -0.0100(11)
O1 0.0637(10) 0.0685(10) 0.0842(11) -0.0104(8) 0.0023(8) -0.0025(8)
O2 0.0913(12) 0.1102(14) 0.0550(9) -0.0229(9) 0.0179(8) 0.0302(11)
O3 0.0476(7) 0.0670(9) 0.0515(7) -0.0081(6) 0.0155(6) 0.0131(6)
O4 0.0772(12) 0.0890(13) 0.0991(13) -0.0009(10) 0.0310(10) -0.0079(10)
C1 0.136(3) 0.0667(18) 0.138(3) 0.0068(18) 0.047(2) 0.0049(18)
C2 0.0721(15) 0.0657(14) 0.0719(14) 0.0034(11) 0.0175(12) 0.0048(12)
C3 0.0690(15) 0.0874(18) 0.0758(15) 0.0207(13) 0.0262(12) -0.0021(13)
C4 0.0550(12) 0.0942(18) 0.0582(12) 0.0133(12) 0.0245(10) 0.0154(11)
C5 0.0488(10) 0.0679(13) 0.0439(10) 0.0010(9) 0.0094(8) 0.0095(9)
C6 0.0543(12) 0.0684(14) 0.0782(14) 0.0067(11) 0.0288(11) 0.0078(10)
C7 0.0692(14) 0.0714(15) 0.0911(17) 0.0020(13) 0.0360(13) 0.0168(12)
C8 0.0503(10) 0.0551(11) 0.0524(10) -0.0041(8) 0.0170(8) 0.0105(8)
C9 0.0490(10) 0.0535(11) 0.0499(10) -0.0042(8) 0.0156(8) 0.0076(8)
C10 0.0580(12) 0.0645(13) 0.0542(11) -0.0030(10) 0.0058(9) -0.0017(10)
C11 0.0696(14) 0.0580(13) 0.0659(13) -0.0051(10) 0.0149(11) -0.0063(10)
C12 0.0680(13) 0.0556(12) 0.0545(11) -0.0043(9) 0.0197(10) 0.0117(10)
C13 0.0618(13) 0.0698(14) 0.0543(12) -0.0027(10) 0.0049(10) 0.0094(11)
C14 0.0538(11) 0.0612(12) 0.0607(12) -0.0044(10) 0.0094(9) 0.0006(9)
C15 0.113(2) 0.0683(15) 0.0672(15) 0.0062(12) 0.0222(14) 0.0147(15)
C16 0.0628(12) 0.0517(11) 0.0518(10) -0.0026(8) 0.0226(9) 0.0079(9)
C17 0.0897(17) 0.0592(13) 0.0731(15) -0.0060(11) 0.0442(13) 0.0074(11)
C18 0.0518(11) 0.0565(11) 0.0445(10) -0.0004(8) 0.0120(8) 0.0130(9)
C19 0.0521(11) 0.0623(12) 0.0480(10) 0.0035(9) 0.0111(9) 0.0105(9)
C20 0.0559(12) 0.0863(16) 0.0518(11) -0.0041(11) 0.0162(9) 0.0051(11)
C21 0.0619(13) 0.0904(17) 0.0636(13) 0.0085(12) 0.0245(11) 0.0069(12)
C22 0.0528(12) 0.0665(13) 0.0713(14) 0.0071(11) 0.0160(10) 0.0094(10)
C23 0.0663(14) 0.0813(16) 0.0581(12) -0.0102(11) 0.0092(10) 0.0016(12)
C24 0.0705(14) 0.0816(16) 0.0494(11) -0.0004(10) 0.0172(10) -0.0002(12)
C25 0.0707(16) 0.0727(17) 0.127(2) -0.0140(17) 0.0155(16) 0.0000(13)

loop_
_atom_type_symbol
_atom_type_description
_atom_type_scat_dispersion_real
_atom_type_scat_dispersion_imag
_atom_type_scat_source
C C 0.0033 0.0016 'International Tables Vol C Tables 4.2.6.8 and 6.1.1.4'
H H 0.0000 0.0000 'International Tables Vol C Tables 4.2.6.8 and 6.1.1.4'
N N 0.0061 0.0033 'International Tables Vol C Tables 4.2.6.8 and 6.1.1.4'
O O 0.0106 0.0060 'International Tables Vol C Tables 4.2.6.8 and 6.1.1.4'
F F 0.0171 0.0103 'International Tables Vol C Tables 4.2.6.8 and 6.1.1.4'
S S 0.1246 0.1234 'International Tables Vol C Tables 4.2.6.8 and 6.1.1.4'

loop_
_geom_angle_atom_site_label_1
_geom_angle_atom_site_label_2
_geom_angle_atom_site_label_3
_geom_angle
O3 N1 C8 106.69(14)
O3 N1 S1 107.98(12)
C8 N1 S1 116.31(12)
O2 S1 O1 120.91(12)
O2 S1 N1 105.13(9)
O1 S1 N1 102.60(10)
O2 S1 C5 109.07(12)
O1 S1 C5 109.79(10)
N1 S1 C5 108.49(9)
C18 O3 N1 107.16(13)
C22 O4 C25 118.9(2)
C3 C2 C7 118.1(2)
C3 C2 C1 120.6(3)
C7 C2 C1 121.4(3)
C4 C3 C2 121.5(2)
C3 C4 C5 119.5(2)
C4 C5 C6 120.2(2)
C4 C5 S1 120.36(17)
C6 C5 S1 119.44(17)
C7 C6 C5 119.0(2)
C6 C7 C2 121.7(2)
N1 C8 C16 101.35(16)
N1 C8 C9 109.46(15)
C16 C8 C9 117.05(17)
C10 C9 C14 118.08(19)
C10 C9 C8 118.90(17)
C14 C9 C8 122.97(19)
C11 C10 C9 121.04(19)
C10 C11 C12 121.3(2)
C13 C12 C11 117.5(2)
C13 C12 C15 121.5(2)
C11 C12 C15 121.0(2)
C12 C13 C14 121.6(2)
C13 C14 C9 120.4(2)
C18 C16 C17 128.0(2)
C18 C16 C8 109.79(17)
C17 C16 C8 121.95(19)
F2 C17 F3 107.2(2)
F2 C17 F1 104.7(2)
F3 C17 F1 105.4(2)
F2 C17 C16 113.69(19)
F3 C17 C16 111.0(2)
F1 C17 C16 114.2(2)
C16 C18 O3 111.78(18)
C16 C18 C19 134.96(19)
O3 C18 C19 113.26(17)
C20 C19 C24 117.8(2)
C20 C19 C18 120.98(19)
C24 C19 C18 121.21(19)
C21 C20 C19 121.3(2)
C22 C21 C20 120.0(2)
O4 C22 C23 124.5(2)
O4 C22 C21 115.6(2)
C23 C22 C21 119.9(2)
C22 C23 C24 120.0(2)
C23 C24 C19 120.9(2)

loop_
_geom_bond_atom_site_label_1
_geom_bond_atom_site_label_2
_geom_bond_distance
N1 O3 1.449(2)
N1 C8 1.493(2)
N1 S1 1.6982(17)
S1 O2 1.4181(17)
S1 O1 1.4304(18)
S1 C5 1.748(2)
F1 C17 1.347(3)
F2 C17 1.317(3)
F3 C17 1.318(3)
O3 C18 1.383(2)
O4 C22 1.365(3)
O4 C25 1.415(3)
C1 C2 1.510(4)
C2 C3 1.373(4)
C2 C7 1.388(4)
C3 C4 1.371(4)
C4 C5 1.382(3)
C5 C6 1.385(3)
C6 C7 1.368(3)
C8 C16 1.501(3)
C8 C9 1.519(3)
C9 C10 1.378(3)
C9 C14 1.384(3)
C10 C11 1.374(3)
C11 C12 1.381(3)
C12 C13 1.377(3)
C12 C15 1.506(3)
C13 C14 1.380(3)
C16 C18 1.334(3)
C16 C17 1.474(3)
C18 C19 1.461(3)
C19 C20 1.385(3)
C19 C24 1.387(3)
C20 C21 1.377(3)
C21 C22 1.376(3)
C22 C23 1.369(3)
C23 C24 1.387(3)
